data_7156811
loop_
_publ_author_name
'Panda, Kamakshya Nath'
'Thorat, Kishor G.'
'Ravikanth, Mangalampalli'

_publ_section_title
;
 Covalently linked meso-tetraaryl triphyrin(2.1.1)-ferrocene(s)
 conjugates: synthesis and properties.
;
_journal_issue 20
_journal_name_full 'Organic &amp; biomolecular chemistry'
_journal_page_first 5066
_journal_page_last 5074
_journal_paper_doi 10.1039/c9ob00647h
_journal_volume 17
_journal_year 2019
_chemical_formula_moiety 'C56 H43 Fe N3'
_chemical_formula_sum 'C56 H43 Fe N3'
_chemical_formula_weight 813.826
_chemical_name_common dyad
_space_group_crystal_system monoclinic
_space_group_IT_number 14
_space_group_name_Hall '-P 2ybc'
_space_group_name_H-M_alt 'P 1 21/c 1'
_symmetry_space_group_name_Hall '-P 2ybc'
_symmetry_space_group_name_H-M 'P 1 21/c 1'
_atom_sites_solution_hydrogens geom
_atom_sites_solution_primary dual
_audit_creation_date 2018-12-31
_audit_creation_method
;
Olex2 1.2
(compiled 2018.05.29 svn.r3508 for OlexSys, GUI svn.r5506)
;
_audit_update_record
;
2018-12-31 deposited with the CCDC.    2019-04-26 downloaded from the CCDC.
;
_cell_angle_alpha 90
_cell_angle_beta 94.387(8)
_cell_angle_gamma 90
_cell_formula_units_Z 4
_cell_length_a 10.3859(10)
_cell_length_b 17.6141(10)
_cell_length_c 22.8451(19)
_cell_measurement_reflns_used 5281
_cell_measurement_temperature 150(2)
_cell_measurement_theta_max 28.2930
_cell_measurement_theta_min 2.1410
_cell_volume 4167.0(6)
_computing_cell_refinement 'CrysAlisPro 1.171.39.46 (Rigaku OD, 2018)'
_computing_data_collection 'CrysAlisPro 1.171.39.46 (Rigaku OD, 2018)'
_computing_data_reduction 'CrysAlisPro 1.171.39.46 (Rigaku OD, 2018)'
_computing_molecular_graphics 'Olex2 (Dolomanov et al., 2009)'
_computing_publication_material 'Olex2 (Dolomanov et al., 2009)'
_computing_structure_refinement 'ShelXL (Sheldrick, 2015)'
_computing_structure_solution 'ShelXT (Sheldrick, 2015)'
_diffrn_ambient_temperature 293(2)
_diffrn_detector 'CCD plate'
_diffrn_detector_area_resol_mean 28.5714
_diffrn_detector_type 'Rigaku Saturn724+'
_diffrn_measured_fraction_theta_full 1.000
_diffrn_measured_fraction_theta_max 0.917
_diffrn_measurement_details
;
List of Runs (angles in degrees, time in seconds):

  # Type    Start    End  Width  t~exp~   \w     \q     \k     \f   Frames
#--------------------------------------------------------------------------
  1  \w   -110.00  53.00   0.50    8.00    --  -20.00   0.00  36.00  326
  2  \w    -63.00 -33.00   0.50    8.00    --  -20.00   0.00 -36.00   60
  3  \w    -18.00  69.00   0.50    8.00    --  -20.00  72.00 -36.00  174
  4  \w     -9.00  21.50   0.50    8.00    --  -20.00  72.00 108.00   61
  5  \w   -110.00  70.00   0.50    8.00    --  -20.00   0.00-108.00  360
  6  \w    -98.00 -65.00   0.50    8.00    --  -20.00 -72.00-108.00   66
;
_diffrn_measurement_device 'abstract diffractometer'
_diffrn_measurement_device_type 'dtrek-CrysAlisPro-abstract goniometer imported rigaku-d*trek images'
_diffrn_measurement_method '\w scans'
_diffrn_measurement_specimen_support 'Mitegen 50um'
_diffrn_orient_matrix_type 'CrysAlisPro convention (1999,Acta A55,543-557)'
_diffrn_orient_matrix_UB_11 -0.0568187000
_diffrn_orient_matrix_UB_12 -0.0212118000
_diffrn_orient_matrix_UB_13 -0.0077979000
_diffrn_orient_matrix_UB_21 -0.0036886000
_diffrn_orient_matrix_UB_22 0.0164177000
_diffrn_orient_matrix_UB_23 -0.0284095000
_diffrn_orient_matrix_UB_31 0.0381569000
_diffrn_orient_matrix_UB_32 -0.0300092000
_diffrn_orient_matrix_UB_33 -0.0100708000
_diffrn_radiation_collimation 0.3
_diffrn_radiation_monochromator graphite
_diffrn_radiation_probe x-ray
_diffrn_radiation_type MoK\a
_diffrn_radiation_wavelength 0.71073
_diffrn_reflns_av_R_equivalents 0.2662
_diffrn_reflns_av_unetI/netI 0.3106
_diffrn_reflns_Laue_measured_fraction_full 1.000
_diffrn_reflns_Laue_measured_fraction_max 0.917
_diffrn_reflns_limit_h_max 15
_diffrn_reflns_limit_h_min -14
_diffrn_reflns_limit_k_max 24
_diffrn_reflns_limit_k_min -24
_diffrn_reflns_limit_l_max 32
_diffrn_reflns_limit_l_min -32
_diffrn_reflns_number 56659
_diffrn_reflns_point_group_measured_fraction_full 1.000
_diffrn_reflns_point_group_measured_fraction_max 0.917
_diffrn_reflns_theta_full 25.242
_diffrn_reflns_theta_max 31.193
_diffrn_reflns_theta_min 1.788
_diffrn_source 'fine-focus sealed X-ray tube'
_diffrn_source_current 24.0
_diffrn_source_power 1.2
_diffrn_source_target Mo
_diffrn_source_type 'Enhance (Mo) X-ray Source'
_diffrn_source_voltage 50.0
_exptl_absorpt_coefficient_mu 0.405
_exptl_absorpt_correction_T_max 1.00000
_exptl_absorpt_correction_T_min 0.58600
_exptl_absorpt_correction_type multi-scan
_exptl_absorpt_process_details
;
CrysAlisPro 1.171.39.46 (Rigaku Oxford Diffraction, 2018)
Empirical absorption correction using spherical harmonics,
 implemented in SCALE3 ABSPACK scaling algorithm.
;
_exptl_crystal_colour brown
_exptl_crystal_density_diffrn 1.292
_exptl_crystal_F_000 1692
_exptl_crystal_size_max 0.116
_exptl_crystal_size_mid 0.106
_exptl_crystal_size_min 0.048
_refine_diff_density_max 1.259
_refine_diff_density_min -0.870
_refine_diff_density_rms 0.188
_refine_ls_extinction_method none
_refine_ls_goodness_of_fit_ref 1.106
_refine_ls_hydrogen_treatment constr
_refine_ls_matrix_type full
_refine_ls_number_parameters 545
_refine_ls_number_reflns 12392
_refine_ls_number_restraints 0
_refine_ls_restrained_S_all 1.106
_refine_ls_R_factor_all 0.4362
_refine_ls_R_factor_gt 0.1807
_refine_ls_shift/su_max 0.151
_refine_ls_shift/su_mean 0.012
_refine_ls_structure_factor_coef Fsqd
_refine_ls_weighting_details 'w=1/[\s^2^(Fo^2^)+(0.2000P)^2^] where P=(Fo^2^+2Fc^2^)/3'
_refine_ls_weighting_scheme calc
_refine_ls_wR_factor_gt 0.3922
_refine_ls_wR_factor_ref 0.5288
_reflns_Friedel_coverage 0.000
_reflns_number_gt 3150
_reflns_number_total 12392
_reflns_threshold_expression 'I > 2\s(I)'
_cod_data_source_file c9ob00647h2.cif
_cod_data_source_block mr-kgt-617_mo
_cod_depositor_comments 'Adding full bibliography for 7156811.cif.'
_cod_database_code 7156811
_shelx_shelxl_version_number 2014/7
_chemical_oxdiff_formula C20H20N2
_shelx_space_group_comment
;
The symmetry employed for this shelxl refinement is uniquely defined
by the following loop, which should always be used as a source of
symmetry information in preference to the above space-group names.
They are only intended as comments.
;
_reflns_odcompleteness_completeness 91.69
_reflns_odcompleteness_iscentric 1
_reflns_odcompleteness_theta 31.12
_olex2_refinement_description
;
1. Fixed Uiso
 At 1.2 times of:
  All C(H) groups, All N(H) groups
 At 1.5 times of:
  All C(H,H,H) groups
2.a Ternary CH refined with riding coordinates:
 C20(H20), C24(H24)
2.b Aromatic/amide H refined with riding coordinates:
 N1(H1), C2(H2), C13(H13), C3(H3), C44(H44), C41(H41), C30(H30), C45(H45),
 C33(H33), C40(H40), C31(H31), C34(H34), C37(H37), C12(H12), C7(H7), C38(H38),
 C48(H48), C47(H47), C55(H55), C54(H54), C51(H51), C52(H52), C28(H28), C21(H21),
  C25(H25), C26(H26), C27(H27), C22(H22), C23(H23)
2.c Idealised Me refined as rotating group:
 C42(H42A,H42B,H42C), C56(H56A,H56B,H56C), C35(H35A,H35B,H35C), C49(H49A,H49B,
 H49C)
;
_olex2_submission_special_instructions 'No special instructions were received'
_oxdiff_exptl_absorpt_empirical_details
;
Empirical correction (ABSPACK) includes:
- Absorption correction using spherical harmonics
- Frame scaling
;
_oxdiff_exptl_absorpt_empirical_full_max 1.376
_oxdiff_exptl_absorpt_empirical_full_min 0.783

loop_
_space_group_symop_operation_xyz
'x, y, z'
'-x, y+1/2, -z+1/2'
'-x, -y, -z'
'x, -y-1/2, z-1/2'

loop_
_atom_site_label
_atom_site_type_symbol
_atom_site_fract_x
_atom_site_fract_y
_atom_site_fract_z
_atom_site_U_iso_or_equiv
_atom_site_adp_type
_atom_site_occupancy
_atom_site_site_symmetry_order
_atom_site_calc_flag
_atom_site_refinement_flags_posn
Fe1 Fe 0.86484(17) -0.05739(8) 0.63978(7) 0.0811(7) Uani 1 1 d .
N1 N 0.7360(6) 0.3995(4) 0.4533(3) 0.0513(18) Uani 1 1 d .
H1 H 0.7158 0.3711 0.4817 0.062 Uiso 1 1 calc R
N2 N 0.6305(7) 0.2689(4) 0.4633(3) 0.0547(19) Uani 1 1 d .
N3 N 0.6554(8) 0.3623(4) 0.5504(3) 0.063(2) Uani 1 1 d .
C1 C 0.7538(8) 0.4745(5) 0.4562(4) 0.054(2) Uani 1 1 d .
C2 C 0.7869(9) 0.5031(5) 0.3992(4) 0.063(3) Uani 1 1 d .
H2 H 0.8061 0.5529 0.3896 0.076 Uiso 1 1 calc R
C3 C 0.7837(9) 0.4391(5) 0.3618(4) 0.064(3) Uani 1 1 d .
H3 H 0.7974 0.4385 0.3221 0.077 Uiso 1 1 calc R
C4 C 0.7550(8) 0.3751(4) 0.3979(5) 0.060(3) Uani 1 1 d .
C5 C 0.7440(7) 0.2952(5) 0.3802(4) 0.055(2) Uani 1 1 d .
C6 C 0.6989(9) 0.2454(5) 0.4190(4) 0.058(2) Uani 1 1 d .
C7 C 0.7364(11) 0.1638(6) 0.4265(5) 0.083(3) Uani 1 1 d .
H7 H 0.7805 0.1329 0.4018 0.099 Uiso 1 1 calc R
C8 C 0.6893(10) 0.1465(4) 0.4788(6) 0.077(4) Uani 1 1 d .
C9 C 0.6227(9) 0.2124(5) 0.5034(4) 0.060(2) Uani 1 1 d .
C10 C 0.5838(9) 0.2308(4) 0.5607(4) 0.059(2) Uani 1 1 d .
C11 C 0.5910(9) 0.3064(5) 0.5791(4) 0.059(2) Uani 1 1 d .
C12 C 0.5350(9) 0.3425(5) 0.6283(4) 0.063(3) Uani 1 1 d .
H12 H 0.4881 0.3181 0.6559 0.076 Uiso 1 1 calc R
C13 C 0.5622(10) 0.4171(5) 0.6274(4) 0.065(3) Uani 1 1 d .
H13 H 0.5362 0.4538 0.6534 0.078 Uiso 1 1 calc R
C14 C 0.6399(9) 0.4293(5) 0.5781(4) 0.057(2) Uani 1 1 d .
C15 C 0.6944(8) 0.4992(4) 0.5605(4) 0.050(2) Uani 1 1 d .
C16 C 0.7454(8) 0.5208(4) 0.5096(4) 0.056(2) Uani 1 1 d .
C17 C 0.7143(15) 0.0786(8) 0.5046(6) 0.118(5) Uani 1 1 d .
C18 C 0.7496(13) 0.0154(8) 0.5296(6) 0.103(4) Uani 1 1 d .
C19 C 0.7892(14) -0.0552(7) 0.5581(8) 0.134(6) Uani 1 1 d .
C20 C 0.7046(19) -0.0985(8) 0.5955(7) 0.152(7) Uani 1 1 d .
H20 H 0.6141 -0.0889 0.6024 0.182 Uiso 1 1 calc R
C21 C 0.7835(16) -0.1564(9) 0.6168(9) 0.143(8) Uani 1 1 d .
H21 H 0.7587 -0.1929 0.6431 0.171 Uiso 1 1 calc R
C22 C 0.898(2) -0.1545(7) 0.5959(7) 0.159(8) Uani 1 1 d .
H22 H 0.9611 -0.1912 0.6037 0.191 Uiso 1 1 calc R
C23 C 0.9138(17) -0.0882(7) 0.5590(6) 0.127(5) Uani 1 1 d .
H23 H 0.9862 -0.0719 0.5409 0.152 Uiso 1 1 calc R
C24 C 0.820(2) 0.0035(16) 0.7065(11) 0.26(2) Uani 1 1 d .
H24 H 0.7300 0.0123 0.7150 0.311 Uiso 1 1 calc R
C25 C 0.894(2) -0.0645(15) 0.7293(9) 0.192(12) Uani 1 1 d .
H25 H 0.8685 -0.1050 0.7519 0.230 Uiso 1 1 calc R
C26 C 1.010(2) -0.0490(9) 0.7068(8) 0.158(8) Uani 1 1 d .
H26 H 1.0836 -0.0786 0.7139 0.189 Uiso 1 1 calc R
C27 C 1.0049(13) 0.0141(8) 0.6734(6) 0.100(4) Uani 1 1 d .
H27 H 1.0762 0.0319 0.6553 0.120 Uiso 1 1 calc R
C28 C 0.8846(17) 0.0515(9) 0.6677(11) 0.171(11) Uani 1 1 d .
H28 H 0.8565 0.0936 0.6458 0.205 Uiso 1 1 calc R
C29 C 0.7904(9) 0.2694(5) 0.3246(4) 0.062(3) Uani 1 1 d .
C30 C 0.9010(9) 0.2970(5) 0.3018(4) 0.061(3) Uani 1 1 d .
H30 H 0.9493 0.3347 0.3218 0.074 Uiso 1 1 calc R
C31 C 0.9401(9) 0.2690(5) 0.2496(5) 0.071(3) Uani 1 1 d .
H31 H 1.0129 0.2894 0.2342 0.085 Uiso 1 1 calc R
C32 C 0.8731(10) 0.2112(5) 0.2194(5) 0.068(3) Uani 1 1 d .
C33 C 0.7614(9) 0.1837(5) 0.2422(5) 0.066(3) Uani 1 1 d .
H33 H 0.7144 0.1452 0.2227 0.079 Uiso 1 1 calc R
C34 C 0.7204(10) 0.2125(5) 0.2925(5) 0.068(3) Uani 1 1 d .
H34 H 0.6443 0.1942 0.3062 0.081 Uiso 1 1 calc R
C35 C 0.9164(11) 0.1788(6) 0.1626(5) 0.093(4) Uani 1 1 d .
H35A H 0.8985 0.1253 0.1609 0.139 Uiso 1 1 calc GR
H35B H 1.0074 0.1869 0.1610 0.139 Uiso 1 1 calc GR
H35C H 0.8705 0.2036 0.1299 0.139 Uiso 1 1 calc GR
C36 C 0.5413(10) 0.1702(5) 0.5987(4) 0.061(2) Uani 1 1 d .
C37 C 0.4595(10) 0.1114(4) 0.5763(4) 0.069(3) Uani 1 1 d .
H37 H 0.4300 0.1123 0.5368 0.083 Uiso 1 1 calc R
C38 C 0.4230(10) 0.0546(5) 0.6100(5) 0.076(3) Uani 1 1 d .
H38 H 0.3723 0.0154 0.5935 0.092 Uiso 1 1 calc R
C39 C 0.4610(10) 0.0539(5) 0.6702(5) 0.067(3) Uani 1 1 d .
C40 C 0.5421(9) 0.1097(5) 0.6937(4) 0.066(3) Uani 1 1 d .
H40 H 0.5700 0.1086 0.7333 0.080 Uiso 1 1 calc R
C41 C 0.5821(9) 0.1675(5) 0.6582(4) 0.063(3) Uani 1 1 d .
H41 H 0.6370 0.2050 0.6743 0.076 Uiso 1 1 calc R
C42 C 0.4171(12) -0.0110(5) 0.7094(5) 0.097(4) Uani 1 1 d .
H42A H 0.4739 -0.0537 0.7068 0.146 Uiso 1 1 calc GR
H42B H 0.3306 -0.0258 0.6965 0.146 Uiso 1 1 calc GR
H42C H 0.4194 0.0061 0.7494 0.146 Uiso 1 1 calc GR
C43 C 0.6933(9) 0.5583(4) 0.6094(4) 0.054(2) Uani 1 1 d .
C44 C 0.7851(9) 0.5557(5) 0.6563(4) 0.061(2) Uani 1 1 d .
H44 H 0.8489 0.5186 0.6571 0.073 Uiso 1 1 calc R
C45 C 0.7848(9) 0.6077(5) 0.7028(4) 0.068(3) Uani 1 1 d .
H45 H 0.8465 0.6044 0.7344 0.082 Uiso 1 1 calc R
C46 C 0.6892(9) 0.6651(5) 0.7010(5) 0.064(3) Uani 1 1 d .
C47 C 0.6015(10) 0.6656(5) 0.6534(5) 0.077(3) Uani 1 1 d .
H47 H 0.5366 0.7020 0.6524 0.093 Uiso 1 1 calc R
C48 C 0.6020(9) 0.6164(5) 0.6071(5) 0.070(3) Uani 1 1 d .
H48 H 0.5427 0.6217 0.5747 0.084 Uiso 1 1 calc R
C49 C 0.6855(11) 0.7237(6) 0.7521(5) 0.097(4) Uani 1 1 d .
H49A H 0.7094 0.6989 0.7887 0.146 Uiso 1 1 calc GR
H49B H 0.5999 0.7440 0.7527 0.146 Uiso 1 1 calc GR
H49C H 0.7451 0.7641 0.7462 0.146 Uiso 1 1 calc GR
C50 C 0.7982(9) 0.5986(4) 0.4997(3) 0.050(2) Uani 1 1 d .
C51 C 0.7173(10) 0.6569(5) 0.4807(5) 0.088(4) Uani 1 1 d .
H51 H 0.6284 0.6493 0.4787 0.106 Uiso 1 1 calc R
C52 C 0.7649(9) 0.7263(6) 0.4647(6) 0.090(4) Uani 1 1 d .
H52 H 0.7084 0.7649 0.4520 0.108 Uiso 1 1 calc R
C53 C 0.8958(11) 0.7383(5) 0.4674(4) 0.077(3) Uani 1 1 d .
C54 C 0.9792(10) 0.6820(5) 0.4904(4) 0.074(3) Uani 1 1 d .
H54 H 1.0678 0.6906 0.4950 0.089 Uiso 1 1 calc R
C55 C 0.9286(9) 0.6136(5) 0.5060(4) 0.068(3) Uani 1 1 d .
H55 H 0.9844 0.5760 0.5213 0.082 Uiso 1 1 calc R
C56 C 0.9576(12) 0.8132(5) 0.4445(6) 0.105(4) Uani 1 1 d .
H56A H 1.0133 0.8353 0.4754 0.158 Uiso 1 1 calc GR
H56B H 0.8904 0.8486 0.4324 0.158 Uiso 1 1 calc GR
H56C H 1.0067 0.8016 0.4117 0.158 Uiso 1 1 calc GR

loop_
_atom_site_aniso_label
_atom_site_aniso_U_11
_atom_site_aniso_U_22
_atom_site_aniso_U_33
_atom_site_aniso_U_23
_atom_site_aniso_U_13
_atom_site_aniso_U_12
Fe1 0.1240(15) 0.0462(9) 0.0752(11) 0.0014(7) 0.0204(10) -0.0130(9)
N1 0.061(5) 0.031(4) 0.060(5) 0.001(3) -0.005(4) -0.002(3)
N2 0.060(5) 0.034(4) 0.068(5) 0.007(4) -0.015(4) -0.008(4)
N3 0.090(6) 0.029(4) 0.071(5) -0.004(4) 0.003(4) 0.002(4)
C1 0.059(6) 0.040(5) 0.061(6) 0.005(4) -0.006(4) 0.008(4)
C2 0.063(6) 0.042(5) 0.085(7) 0.006(5) 0.010(5) 0.000(5)
C3 0.080(7) 0.048(5) 0.064(6) 0.006(5) 0.000(5) 0.005(5)
C4 0.050(6) 0.027(4) 0.102(8) 0.012(5) -0.002(5) -0.004(4)
C5 0.036(5) 0.039(5) 0.091(7) -0.004(5) 0.010(5) -0.007(4)
C6 0.056(6) 0.045(5) 0.070(6) -0.001(5) -0.003(5) -0.003(5)
C7 0.096(9) 0.069(8) 0.081(8) 0.003(6) -0.007(6) -0.038(6)
C8 0.081(7) 0.009(4) 0.130(10) -0.012(5) -0.053(7) 0.007(4)
C9 0.077(6) 0.037(5) 0.064(6) -0.002(5) -0.010(5) -0.016(5)
C10 0.071(6) 0.026(4) 0.077(7) 0.011(4) -0.008(5) 0.004(4)
C11 0.062(6) 0.043(5) 0.071(6) 0.004(5) -0.001(5) -0.008(5)
C12 0.083(7) 0.035(5) 0.070(6) 0.022(5) -0.004(5) 0.002(5)
C13 0.095(7) 0.028(4) 0.068(6) 0.004(4) -0.014(6) 0.000(5)
C14 0.063(6) 0.038(5) 0.068(6) 0.004(4) -0.007(5) 0.006(4)
C15 0.056(5) 0.032(4) 0.061(5) 0.010(4) -0.010(4) 0.002(4)
C16 0.059(6) 0.028(4) 0.078(6) 0.005(4) -0.021(5) 0.008(4)
C17 0.157(13) 0.089(10) 0.109(11) -0.011(9) 0.019(10) -0.007(10)
C18 0.110(10) 0.089(10) 0.111(10) -0.020(8) 0.014(8) 0.008(8)
C19 0.116(11) 0.047(7) 0.238(19) -0.004(9) 0.016(12) 0.054(8)
C20 0.208(18) 0.055(8) 0.179(15) 0.044(9) -0.079(13) -0.046(10)
C21 0.136(13) 0.068(9) 0.24(2) -0.016(11) 0.124(15) -0.035(10)
C22 0.29(3) 0.044(7) 0.128(13) 0.009(8) -0.070(15) 0.035(12)
C23 0.211(16) 0.072(8) 0.102(10) 0.016(7) 0.038(11) 0.038(10)
C24 0.21(2) 0.27(3) 0.26(3) -0.19(2) -0.20(2) 0.18(2)
C25 0.156(18) 0.29(3) 0.138(16) -0.043(17) 0.045(15) -0.06(2)
C26 0.25(2) 0.090(11) 0.123(13) -0.009(10) -0.071(15) 0.058(13)
C27 0.085(9) 0.103(10) 0.107(10) -0.004(9) -0.026(7) -0.004(8)
C28 0.123(14) 0.072(11) 0.33(3) -0.045(13) 0.113(18) -0.016(10)
C29 0.057(6) 0.035(5) 0.094(7) -0.009(5) 0.005(5) 0.005(5)
C30 0.066(6) 0.033(5) 0.084(7) -0.016(5) -0.002(5) 0.006(5)
C31 0.067(7) 0.048(6) 0.097(8) 0.007(6) 0.003(6) -0.008(5)
C32 0.078(7) 0.039(5) 0.085(7) -0.006(5) -0.008(6) 0.002(5)
C33 0.071(7) 0.033(5) 0.092(8) -0.017(5) -0.001(6) -0.004(5)
C34 0.068(6) 0.039(5) 0.094(8) -0.008(5) 0.000(6) -0.004(5)
C35 0.100(9) 0.068(7) 0.112(9) -0.021(7) 0.026(7) -0.014(6)
C36 0.088(7) 0.035(5) 0.058(6) 0.003(4) -0.011(5) 0.007(5)
C37 0.105(8) 0.022(4) 0.075(6) 0.002(4) -0.029(6) -0.011(5)
C38 0.106(8) 0.045(6) 0.075(7) 0.007(5) -0.015(6) -0.016(5)
C39 0.083(7) 0.030(5) 0.086(7) 0.008(5) -0.002(6) 0.006(5)
C40 0.092(8) 0.040(5) 0.063(6) -0.006(5) -0.017(5) 0.005(5)
C41 0.068(6) 0.029(4) 0.091(7) 0.005(5) -0.006(5) 0.008(4)
C42 0.145(11) 0.050(6) 0.095(8) 0.008(6) 0.001(8) -0.004(7)
C43 0.067(6) 0.028(4) 0.068(6) -0.006(4) 0.010(5) -0.008(4)
C44 0.056(6) 0.039(5) 0.086(7) -0.016(5) 0.003(5) 0.009(4)
C45 0.064(6) 0.056(6) 0.081(7) -0.010(5) -0.017(5) -0.018(5)
C46 0.055(6) 0.055(6) 0.086(7) -0.002(5) 0.024(6) 0.004(5)
C47 0.063(7) 0.036(5) 0.132(10) -0.004(6) 0.003(7) 0.004(5)
C48 0.066(7) 0.046(5) 0.097(8) -0.023(6) 0.003(6) 0.016(5)
C49 0.094(8) 0.081(8) 0.121(9) -0.061(7) 0.032(7) -0.032(7)
C50 0.077(7) 0.021(4) 0.050(5) -0.005(3) -0.008(4) 0.012(4)
C51 0.077(7) 0.024(5) 0.161(11) 0.013(6) -0.004(7) -0.001(5)
C52 0.052(6) 0.045(6) 0.169(12) -0.004(7) -0.020(7) 0.010(5)
C53 0.106(9) 0.036(5) 0.084(7) 0.005(5) -0.017(6) -0.005(6)
C54 0.082(7) 0.050(6) 0.090(7) 0.010(5) 0.000(6) 0.001(5)
C55 0.037(5) 0.062(6) 0.105(8) 0.030(6) -0.001(5) -0.001(5)
C56 0.132(10) 0.036(6) 0.145(11) 0.021(6) -0.008(9) -0.003(6)

loop_
_atom_type_symbol
_atom_type_description
_atom_type_scat_dispersion_real
_atom_type_scat_dispersion_imag
_atom_type_scat_source
C C 0.0033 0.0016 'International Tables Vol C Tables 4.2.6.8 and 6.1.1.4'
H H 0.0000 0.0000 'International Tables Vol C Tables 4.2.6.8 and 6.1.1.4'
Fe Fe 0.3463 0.8444 'International Tables Vol C Tables 4.2.6.8 and 6.1.1.4'
N N 0.0061 0.0033 'International Tables Vol C Tables 4.2.6.8 and 6.1.1.4'

loop_
_geom_angle_atom_site_label_1
_geom_angle_atom_site_label_2
_geom_angle_atom_site_label_3
_geom_angle
C19 Fe1 C20 43.7(6)
C19 Fe1 C21 68.7(7)
C19 Fe1 C22 67.5(5)
C19 Fe1 C23 41.5(5)
C19 Fe1 C25 164.8(8)
C19 Fe1 C26 156.2(9)
C19 Fe1 C27 124.7(6)
C19 Fe1 C28 107.6(8)
C20 Fe1 C21 40.1(6)
C20 Fe1 C22 67.2(8)
C20 Fe1 C23 72.6(8)
C20 Fe1 C25 122.1(8)
C20 Fe1 C26 157.5(8)
C20 Fe1 C27 162.4(6)
C20 Fe1 C28 123.9(8)
C21 Fe1 C22 38.2(6)
C21 Fe1 C23 69.9(6)
C21 Fe1 C25 103.7(9)
C21 Fe1 C26 121.9(8)
C21 Fe1 C27 157.0(7)
C21 Fe1 C28 160.5(6)
C22 Fe1 C26 106.6(7)
C22 Fe1 C27 124.6(8)
C23 Fe1 C22 42.2(6)
C23 Fe1 C25 150.0(8)
C23 Fe1 C26 118.3(9)
C23 Fe1 C27 106.8(6)
C24 Fe1 C19 128.9(6)
C24 Fe1 C20 110.7(9)
C24 Fe1 C21 124.5(12)
C24 Fe1 C22 155.7(12)
C24 Fe1 C23 162.1(11)
C24 Fe1 C25 43.8(8)
C24 Fe1 C26 65.6(7)
C24 Fe1 C27 64.5(10)
C24 Fe1 C28 42.1(11)
C25 Fe1 C22 115.2(9)
C25 Fe1 C26 39.0(7)
C25 Fe1 C27 67.3(7)
C27 Fe1 C26 38.3(6)
C28 Fe1 C22 159.8(8)
C28 Fe1 C23 120.9(7)
C28 Fe1 C25 74.9(10)
C28 Fe1 C26 69.4(8)
C28 Fe1 C27 40.7(6)
C1 N1 H1 125.4
C1 N1 C4 109.2(7)
C4 N1 H1 125.4
C6 N2 C9 110.1(7)
C14 N3 C11 108.7(8)
N1 C1 C2 109.8(8)
N1 C1 C16 124.8(8)
C2 C1 C16 125.4(8)
C1 C2 H2 127.3
C3 C2 C1 105.5(8)
C3 C2 H2 127.3
C2 C3 H3 127.0
C2 C3 C4 106.0(8)
C4 C3 H3 127.0
N1 C4 C3 109.5(8)
N1 C4 C5 122.9(8)
C3 C4 C5 127.5(10)
C4 C5 C29 120.9(8)
C6 C5 C4 117.7(8)
C6 C5 C29 121.2(8)
N2 C6 C5 121.4(8)
N2 C6 C7 110.9(8)
C5 C6 C7 126.7(9)
C6 C7 H7 129.0
C8 C7 C6 102.0(10)
C8 C7 H7 129.0
C7 C8 C9 111.6(9)
C17 C8 C7 120.9(11)
C17 C8 C9 127.3(13)
N2 C9 C8 105.3(9)
N2 C9 C10 118.9(8)
C10 C9 C8 134.0(9)
C9 C10 C36 119.6(8)
C11 C10 C9 118.5(8)
C11 C10 C36 121.9(9)
N3 C11 C10 123.6(9)
N3 C11 C12 107.0(7)
C10 C11 C12 129.4(8)
C11 C12 H12 125.7
C13 C12 C11 108.6(8)
C13 C12 H12 125.7
C12 C13 H13 126.7
C12 C13 C14 106.6(9)
C14 C13 H13 126.7
N3 C14 C13 109.1(8)
N3 C14 C15 123.9(9)
C15 C14 C13 127.0(8)
C14 C15 C43 111.0(8)
C16 C15 C14 131.8(8)
C16 C15 C43 117.2(7)
C1 C16 C50 109.6(8)
C15 C16 C1 126.9(8)
C15 C16 C50 123.4(8)
C18 C17 C8 174.5(16)
C17 C18 C19 179.4(15)
C18 C19 Fe1 121.5(10)
C18 C19 C20 122.7(13)
C18 C19 C23 125.9(15)
C20 C19 Fe1 69.8(10)
C23 C19 Fe1 71.4(9)
C23 C19 C20 111.2(13)
Fe1 C20 H20 128.6
C19 C20 Fe1 66.5(9)
C19 C20 H20 128.6
C21 C20 Fe1 69.0(10)
C21 C20 C19 102.9(16)
C21 C20 H20 128.5
Fe1 C21 H21 124.7
C20 C21 Fe1 70.9(9)
C20 C21 H21 123.8
C22 C21 Fe1 72.3(9)
C22 C21 C20 112.5(16)
C22 C21 H21 123.7
Fe1 C22 H22 129.5
C21 C22 Fe1 69.5(10)
C21 C22 H22 124.0
C21 C22 C23 112.2(16)
C23 C22 Fe1 68.9(7)
C23 C22 H22 123.9
Fe1 C23 H23 126.2
C19 C23 Fe1 67.0(9)
C19 C23 H23 129.4
C22 C23 Fe1 68.9(8)
C22 C23 C19 101.1(15)
C22 C23 H23 129.5
Fe1 C24 H24 122.0
C25 C24 Fe1 71.6(10)
C25 C24 H24 121.8
C28 C24 Fe1 71.8(14)
C28 C24 H24 122.0
C28 C24 C25 116(2)
Fe1 C25 H25 125.1
C24 C25 Fe1 64.6(12)
C24 C25 H25 130.7
C26 C25 Fe1 71.4(11)
C26 C25 C24 99(2)
C26 C25 H25 130.5
Fe1 C26 H26 129.1
C25 C26 Fe1 69.6(13)
C25 C26 H26 124.0
C27 C26 Fe1 69.2(8)
C27 C26 C25 112.2(19)
C27 C26 H26 123.8
Fe1 C27 H27 127.7
C26 C27 Fe1 72.5(10)
C26 C27 H27 122.2
C26 C27 C28 115.7(17)
C28 C27 Fe1 69.5(8)
C28 C27 H27 122.0
Fe1 C28 H28 124.5
C24 C28 Fe1 66.1(10)
C24 C28 H28 131.5
C27 C28 Fe1 69.8(8)
C27 C28 C24 97.0(18)
C27 C28 H28 131.6
C30 C29 C5 123.6(8)
C30 C29 C34 117.5(9)
C34 C29 C5 118.8(9)
C29 C30 H30 119.8
C31 C30 C29 120.4(9)
C31 C30 H30 119.8
C30 C31 H31 119.2
C30 C31 C32 121.5(9)
C32 C31 H31 119.2
C31 C32 C35 122.1(10)
C33 C32 C31 118.0(10)
C33 C32 C35 119.9(9)
C32 C33 H33 119.6
C34 C33 C32 120.8(9)
C34 C33 H33 119.6
C29 C34 H34 119.2
C33 C34 C29 121.7(9)
C33 C34 H34 119.2
C32 C35 H35A 109.5
C32 C35 H35B 109.5
C32 C35 H35C 109.5
H35A C35 H35B 109.5
H35A C35 H35C 109.5
H35B C35 H35C 109.5
C37 C36 C10 121.3(8)
C41 C36 C10 121.3(8)
C41 C36 C37 117.3(8)
C36 C37 H37 119.0
C38 C37 C36 122.0(9)
C38 C37 H37 119.0
C37 C38 H38 119.9
C37 C38 C39 120.1(9)
C39 C38 H38 119.9
C38 C39 C42 120.2(9)
C40 C39 C38 119.6(9)
C40 C39 C42 120.1(9)
C39 C40 H40 120.0
C39 C40 C41 119.9(9)
C41 C40 H40 120.0
C36 C41 H41 119.6
C40 C41 C36 120.9(9)
C40 C41 H41 119.5
C39 C42 H42A 109.5
C39 C42 H42B 109.5
C39 C42 H42C 109.5
H42A C42 H42B 109.5
H42A C42 H42C 109.5
H42B C42 H42C 109.5
C44 C43 C15 120.1(8)
C44 C43 C48 118.8(8)
C48 C43 C15 121.1(9)
C43 C44 H44 119.1
C43 C44 C45 121.7(8)
C45 C44 H44 119.2
C44 C45 H45 120.4
C44 C45 C46 119.1(9)
C46 C45 H45 120.4
C45 C46 C49 120.5(10)
C47 C46 C45 116.8(9)
C47 C46 C49 122.7(9)
C46 C47 H47 117.6
C48 C47 C46 124.9(9)
C48 C47 H47 117.6
C43 C48 H48 120.7
C47 C48 C43 118.6(10)
C47 C48 H48 120.7
C46 C49 H49A 109.5
C46 C49 H49B 109.5
C46 C49 H49C 109.5
H49A C49 H49B 109.5
H49A C49 H49C 109.5
H49B C49 H49C 109.5
C51 C50 C16 120.5(8)
C51 C50 C55 117.6(8)
C55 C50 C16 121.8(7)
C50 C51 H51 119.3
C50 C51 C52 121.5(10)
C52 C51 H51 119.3
C51 C52 H52 120.1
C53 C52 C51 119.9(9)
C53 C52 H52 120.1
C52 C53 C54 119.5(9)
C52 C53 C56 122.8(10)
C54 C53 C56 117.7(10)
C53 C54 H54 120.5
C53 C54 C55 118.9(10)
C55 C54 H54 120.5
C50 C55 C54 122.3(9)
C50 C55 H55 118.9
C54 C55 H55 118.9
C53 C56 H56A 109.5
C53 C56 H56B 109.5
C53 C56 H56C 109.5
H56A C56 H56B 109.5
H56A C56 H56C 109.5
H56B C56 H56C 109.5

loop_
_geom_bond_atom_site_label_1
_geom_bond_atom_site_label_2
_geom_bond_distance
Fe1 C19 1.968(18)
Fe1 C20 2.015(15)
Fe1 C21 1.990(15)
Fe1 C22 2.025(15)
Fe1 C23 2.026(13)
Fe1 C24 1.950(19)
Fe1 C25 2.05(2)
Fe1 C26 2.071(17)
Fe1 C27 2.030(12)
Fe1 C28 2.026(16)
N1 H1 0.8600
N1 C1 1.334(10)
N1 C4 1.364(11)
N2 C6 1.346(11)
N2 C9 1.360(10)
N3 C11 1.383(10)
N3 C14 1.354(10)
C1 C2 1.460(12)
C1 C16 1.476(12)
C2 H2 0.9300
C2 C3 1.412(12)
C3 H3 0.9300
C4 C3 1.441(12)
C4 C5 1.466(11)
C5 C6 1.357(12)
C5 C29 1.464(12)
C6 C7 1.496(13)
C7 H7 0.9300
C8 C7 1.358(15)
C8 C17 1.350(17)
C9 C8 1.485(13)
C9 C10 1.437(12)
C10 C11 1.395(11)
C10 C36 1.464(11)
C11 C12 1.453(12)
C12 H12 0.9300
C13 C12 1.345(11)
C13 H13 0.9300
C14 C13 1.452(13)
C15 C14 1.425(11)
C15 C16 1.369(12)
C15 C43 1.527(11)
C17 C18 1.291(18)
C19 C18 1.448(18)
C19 C23 1.417(18)
C20 C19 1.48(2)
C20 H20 0.9800
C20 C21 1.37(2)
C21 H21 0.9300
C21 C22 1.31(2)
C22 H22 0.9300
C22 C23 1.458(18)
C23 H23 0.9300
C24 H24 0.9800
C25 C24 1.49(3)
C25 H25 0.9300
C25 C26 1.38(2)
C26 H26 0.9300
C26 C27 1.347(19)
C27 H27 0.9300
C28 C24 1.43(4)
C28 C27 1.41(2)
C28 H28 0.9300
C29 C34 1.411(12)
C30 C29 1.387(12)
C30 H30 0.9300
C30 C31 1.381(12)
C31 H31 0.9300
C32 C31 1.386(12)
C32 C35 1.518(13)
C33 C32 1.395(13)
C33 H33 0.9300
C33 C34 1.352(12)
C34 H34 0.9300
C35 H35A 0.9600
C35 H35B 0.9600
C35 H35C 0.9600
C36 C37 1.411(11)
C37 H37 0.9300
C37 C38 1.336(12)
C38 H38 0.9300
C39 C38 1.401(13)
C39 C42 1.543(12)
C40 C39 1.377(12)
C40 H40 0.9300
C41 C36 1.393(12)
C41 C40 1.385(12)
C41 H41 0.9300
C42 H42A 0.9600
C42 H42B 0.9600
C42 H42C 0.9600
C43 C44 1.379(12)
C43 C48 1.394(12)
C44 H44 0.9300
C44 C45 1.403(12)
C45 H45 0.9300
C46 C45 1.417(13)
C46 C47 1.364(14)
C46 C49 1.559(12)
C47 H47 0.9300
C48 C47 1.368(13)
C48 H48 0.9300
C49 H49A 0.9600
C49 H49B 0.9600
C49 H49C 0.9600
C50 C16 1.501(11)
C50 C51 1.375(12)
C50 C55 1.377(11)
C51 H51 0.9300
C51 C52 1.380(13)
C52 H52 0.9300
C53 C52 1.372(13)
C53 C54 1.393(13)
C53 C56 1.574(13)
C54 H54 0.9300
C55 C54 1.373(12)
C55 H55 0.9300
C56 H56A 0.9600
C56 H56B 0.9600
C56 H56C 0.9600
